data_7704426
loop_
_publ_author_name
'Gon\,calves, Ana C R'
'Rettondin, Andressa R.'
'Oliveira, Carolina G.'
'Patrocinio, Antonio O. T.'
'Machado, Antonio E. H.'
'Deflon, Victor M.'
'Abram, Ulrich'
'Maia, Pedro I. S.'

_publ_section_title
;
 Intramolecular C(sp<sup>2</sup>)-C (sp<sup>2</sup>) bond formation
 between phenanthroline and \b-diketone thiosemicarbazones in
 Pt<sup>II</sup> complexes: crystal structures and computational studies.
;
_journal_issue 28
_journal_name_full 'Dalton transactions (Cambridge, England : 2003)'
_journal_page_first 9564
_journal_page_last 9567
_journal_paper_doi 10.1039/d0dt00367k
_journal_volume 49
_journal_year 2020
_chemical_formula_moiety 'C25 H21 N5 O Pt S'
_chemical_formula_sum 'C25 H21 N5 O Pt S'
_chemical_formula_weight 634.62
_chemical_name_common '[Pt(fenbzEttsc)]'
_space_group_crystal_system monoclinic
_space_group_IT_number 14
_space_group_name_Hall '-P 2ybc'
_space_group_name_H-M_alt 'P 1 21/c 1'
_atom_sites_solution_hydrogens geom
_audit_creation_method SHELXL-2014/7
_audit_update_record
;
2020-01-20 deposited with the CCDC.	2020-05-18 downloaded from the CCDC.
;
_cell_angle_alpha 90
_cell_angle_beta 92.552(2)
_cell_angle_gamma 90
_cell_formula_units_Z 4
_cell_length_a 7.3572(3)
_cell_length_b 12.3495(5)
_cell_length_c 24.1793(9)
_cell_measurement_reflns_used 4081
_cell_measurement_temperature 296(2)
_cell_measurement_theta_max 25.09?
_cell_measurement_theta_min 2.77
_cell_volume 2194.70(15)
_computing_cell_refinement 'Bruker SAINT'
_computing_data_collection 'Bruker APEX2'
_computing_data_reduction 'Bruker SAINT'
_computing_molecular_graphics 'Ortep-3 for Windows (Farrugia, 1997)'
_computing_publication_material 'WinGX publication routines (Farrugia, 1999)'
_computing_structure_refinement 'SHELXL-97 (Sheldrick, 1997)'
_computing_structure_solution 'SHELXS-97 (Sheldrick, 2008)'
_diffrn_ambient_temperature 296(2)
_diffrn_measured_fraction_theta_full 0.993
_diffrn_measured_fraction_theta_max 0.993
_diffrn_measurement_device_type 'Bruker APEX-II CCD'
_diffrn_measurement_method '\f and \w scans'
_diffrn_radiation_type MoK\a
_diffrn_radiation_wavelength 0.71073
_diffrn_reflns_av_R_equivalents 0.0355
_diffrn_reflns_av_unetI/netI 0.0412
_diffrn_reflns_Laue_measured_fraction_full 0.993
_diffrn_reflns_Laue_measured_fraction_max 0.993
_diffrn_reflns_limit_h_max 8
_diffrn_reflns_limit_h_min -8
_diffrn_reflns_limit_k_max 14
_diffrn_reflns_limit_k_min -14
_diffrn_reflns_limit_l_max 28
_diffrn_reflns_limit_l_min -28
_diffrn_reflns_number 13553
_diffrn_reflns_point_group_measured_fraction_full 0.993
_diffrn_reflns_point_group_measured_fraction_max 0.993
_diffrn_reflns_theta_full 25.112
_diffrn_reflns_theta_max 25.112
_diffrn_reflns_theta_min 2.359
_exptl_absorpt_coefficient_mu 6.518
_exptl_absorpt_correction_T_max 0.5618
_exptl_absorpt_correction_T_min 0.1660
_exptl_absorpt_correction_type multi-scan
_exptl_absorpt_process_details 'SADABS 2008/1'
_exptl_crystal_colour red
_exptl_crystal_density_diffrn 1.921
_exptl_crystal_description prism
_exptl_crystal_F_000 1232
_exptl_crystal_size_max 0.430
_exptl_crystal_size_mid 0.190
_exptl_crystal_size_min 0.100
_refine_diff_density_max 1.141
_refine_diff_density_min -0.799
_refine_diff_density_rms 0.123
_refine_ls_extinction_method none
_refine_ls_goodness_of_fit_ref 1.019
_refine_ls_hydrogen_treatment constr
_refine_ls_matrix_type full
_refine_ls_number_parameters 300
_refine_ls_number_reflns 3890
_refine_ls_number_restraints 0
_refine_ls_restrained_S_all 1.019
_refine_ls_R_factor_all 0.0474
_refine_ls_R_factor_gt 0.0293
_refine_ls_shift/su_max 0.001
_refine_ls_shift/su_mean 0.000
_refine_ls_structure_factor_coef Fsqd
_refine_ls_weighting_details 'w=1/[\s^2^(Fo^2^)+(0.0406P)^2^+1.5389P] where P=(Fo^2^+2Fc^2^)/3'
_refine_ls_weighting_scheme calc
_refine_ls_wR_factor_gt 0.0768
_refine_ls_wR_factor_ref 0.0899
_reflns_Friedel_coverage 0.000
_reflns_number_gt 2729
_reflns_number_total 3890
_reflns_threshold_expression 'I > 2\s(I)'
_cod_data_source_file d0dt00367k2.cif
_cod_data_source_block 1
_cod_depositor_comments 'Adding full bibliography for 7704426--7704427.cif.'
_cod_original_sg_symbol_H-M 'P 21/c'
_cod_database_code 7704426
_shelx_shelxl_version_number 2014/7
_shelx_space_group_comment
;
The symmetry employed for this shelxl refinement is uniquely defined
by the following loop, which should always be used as a source of
symmetry information in preference to the above space-group names.
They are only intended as comments.
;
_shelx_estimated_absorpt_t_min 0.166
_shelx_estimated_absorpt_t_max 0.562

loop_
_space_group_symop_operation_xyz
'x, y, z'
'-x, y+1/2, -z+1/2'
'-x, -y, -z'
'x, -y-1/2, z-1/2'

loop_
_atom_site_label
_atom_site_type_symbol
_atom_site_fract_x
_atom_site_fract_y
_atom_site_fract_z
_atom_site_U_iso_or_equiv
_atom_site_adp_type
_atom_site_occupancy
_atom_site_site_symmetry_order
_atom_site_calc_flag
_atom_site_refinement_flags_posn
_atom_site_refinement_flags_adp
_atom_site_refinement_flags_occupancy
_atom_site_disorder_assembly
_atom_site_disorder_group
Pt1 Pt 0.24831(2) 0.50228(2) 0.25228(2) 0.03134(10) Uani 1 1 d . . . . .
S1 S 0.3316(2) 0.45277(12) 0.16710(6) 0.0443(4) Uani 1 1 d . . . . .
O1 O -0.0792(5) 0.2996(3) 0.42413(16) 0.0560(10) Uani 1 1 d . . . . .
N4 N 0.1753(5) 0.5446(3) 0.32787(17) 0.0349(10) Uani 1 1 d . . . . .
N1 N 0.2342(5) 0.3473(3) 0.26766(18) 0.0328(10) Uani 1 1 d . . . . .
N2 N 0.2738(6) 0.2704(3) 0.22623(18) 0.0368(10) Uani 1 1 d . . . . .
N3 N 0.3602(6) 0.2451(3) 0.13783(18) 0.0505(12) Uani 1 1 d . . . . .
H3 H 0.3961 0.2727 0.1075 0.061 Uiso 1 1 calc R U . . .
N5 N 0.2598(5) 0.6653(4) 0.24324(17) 0.0368(11) Uani 1 1 d . . . . .
C14 C 0.1340(7) 0.4749(4) 0.3697(2) 0.0354(12) Uani 1 1 d . . . . .
C4 C 0.1365(7) 0.3623(4) 0.3619(2) 0.0350(12) Uani 1 1 d . . . . .
C2 C 0.1885(7) 0.3022(4) 0.3152(2) 0.0333(12) Uani 1 1 d . . . . .
C1 C 0.3194(7) 0.3136(4) 0.1805(2) 0.0378(13) Uani 1 1 d . . . . .
C6 C 0.3452(7) 0.1290(4) 0.1420(2) 0.0433(13) Uani 1 1 d . . . . .
H6A H 0.2231 0.1097 0.1519 0.052 Uiso 1 1 calc R U . . .
H6B H 0.4299 0.1025 0.1708 0.052 Uiso 1 1 calc R U . . .
C7 C 0.3865(8) 0.0767(4) 0.0873(2) 0.0562(15) Uani 1 1 d . . . . .
H7A H 0.3132 0.1097 0.0581 0.084 Uiso 1 1 calc R U . . .
H7B H 0.3596 0.0007 0.0888 0.084 Uiso 1 1 calc R U . . .
H7C H 0.5128 0.0865 0.0803 0.084 Uiso 1 1 calc R U . . .
C3 C 0.1829(8) 0.1800(4) 0.3170(2) 0.0430(14) Uani 1 1 d . . . . .
H3A H 0.1091 0.1535 0.2862 0.064 Uiso 1 1 calc R U . . .
H3B H 0.1320 0.1570 0.3510 0.064 Uiso 1 1 calc R U . . .
H3C H 0.3041 0.1519 0.3151 0.064 Uiso 1 1 calc R U . . .
C5 C 0.0777(7) 0.2966(4) 0.4100(2) 0.0389(12) Uani 1 1 d . . . . .
C8 C 0.2156(7) 0.2348(4) 0.44463(19) 0.0385(12) Uani 1 1 d . . . . .
C9 C 0.4000(8) 0.2577(4) 0.4442(2) 0.0536(15) Uani 1 1 d . . . . .
H9 H 0.4417 0.3096 0.4200 0.064 Uiso 1 1 calc R U . . .
C10 C 0.5213(8) 0.2045(5) 0.4792(3) 0.0630(17) Uani 1 1 d . . . . .
H10 H 0.6448 0.2204 0.4788 0.076 Uiso 1 1 calc R U . . .
C11 C 0.4594(10) 0.1274(5) 0.5148(3) 0.0679(19) Uani 1 1 d . . . . .
H11 H 0.5413 0.0922 0.5390 0.081 Uiso 1 1 calc R U . . .
C12 C 0.2766(10) 0.1019(5) 0.5148(3) 0.0623(17) Uani 1 1 d . . . . .
H12 H 0.2357 0.0490 0.5386 0.075 Uiso 1 1 calc R U . . .
C13 C 0.1577(8) 0.1543(4) 0.4801(2) 0.0493(15) Uani 1 1 d . . . . .
H13 H 0.0350 0.1363 0.4799 0.059 Uiso 1 1 calc R U . . .
C15 C 0.0949(7) 0.5231(4) 0.4213(2) 0.0432(13) Uani 1 1 d . . . . .
H15 H 0.0676 0.4780 0.4506 0.052 Uiso 1 1 calc R U . . .
C16 C 0.0954(7) 0.6314(4) 0.4299(2) 0.0445(13) Uani 1 1 d . . . . .
H16 H 0.0720 0.6587 0.4647 0.053 Uiso 1 1 calc R U . . .
C17 C 0.1316(7) 0.7040(4) 0.3858(2) 0.0372(12) Uani 1 1 d . . . . .
C18 C 0.1733(7) 0.6552(4) 0.3364(2) 0.0371(12) Uani 1 1 d . . . . .
C19 C 0.2168(7) 0.7198(4) 0.2911(2) 0.0359(13) Uani 1 1 d . . . . .
C20 C 0.2965(7) 0.7232(4) 0.1989(2) 0.0442(14) Uani 1 1 d . . . . .
H20 H 0.3229 0.6872 0.1664 0.053 Uiso 1 1 calc R U . . .
C21 C 0.2968(8) 0.8349(4) 0.1992(3) 0.0514(15) Uani 1 1 d . . . . .
H21 H 0.3244 0.8721 0.1673 0.062 Uiso 1 1 calc R U . . .
C22 C 0.2572(7) 0.8921(4) 0.2459(2) 0.0525(17) Uani 1 1 d . . . . .
H22 H 0.2571 0.9674 0.2460 0.063 Uiso 1 1 calc R U . . .
C23 C 0.2157(7) 0.8319(4) 0.2946(2) 0.0418(13) Uani 1 1 d . . . . .
C24 C 0.1692(8) 0.8810(4) 0.3450(3) 0.0506(15) Uani 1 1 d . . . . .
H24 H 0.1647 0.9561 0.3480 0.061 Uiso 1 1 calc R U . . .
C25 C 0.1315(7) 0.8184(4) 0.3888(2) 0.0478(14) Uani 1 1 d . . . . .
H25 H 0.1045 0.8515 0.4219 0.057 Uiso 1 1 calc R U . . .

loop_
_atom_site_aniso_label
_atom_site_aniso_U_11
_atom_site_aniso_U_22
_atom_site_aniso_U_33
_atom_site_aniso_U_23
_atom_site_aniso_U_13
_atom_site_aniso_U_12
Pt1 0.03474(16) 0.02905(15) 0.03037(15) 0.00123(8) 0.00295(10) -0.00061(8)
S1 0.0621(9) 0.0368(8) 0.0349(7) 0.0014(6) 0.0114(7) -0.0024(7)
O1 0.042(2) 0.070(3) 0.057(3) 0.021(2) 0.013(2) 0.0014(19)
N4 0.036(2) 0.031(2) 0.037(3) -0.0002(19) 0.0037(19) -0.002(2)
N1 0.039(2) 0.030(2) 0.030(2) -0.0005(19) 0.0047(18) -0.0002(19)
N2 0.042(3) 0.033(2) 0.036(2) -0.0045(19) 0.006(2) 0.002(2)
N3 0.071(3) 0.039(3) 0.043(3) -0.002(2) 0.022(2) -0.005(2)
N5 0.039(3) 0.036(3) 0.035(3) 0.0011(18) -0.001(2) -0.0032(18)
C14 0.037(3) 0.033(3) 0.037(3) 0.006(2) 0.008(2) -0.001(2)
C4 0.041(3) 0.032(3) 0.033(3) 0.003(2) 0.001(2) -0.002(2)
C2 0.037(3) 0.030(3) 0.033(3) -0.001(2) 0.001(2) -0.003(2)
C1 0.042(3) 0.037(3) 0.035(3) 0.004(2) 0.001(3) -0.001(2)
C6 0.043(3) 0.038(3) 0.050(3) 0.002(2) 0.009(3) 0.002(2)
C7 0.065(4) 0.049(3) 0.055(4) -0.011(3) 0.012(3) 0.002(3)
C3 0.057(4) 0.029(3) 0.043(3) -0.004(2) 0.005(3) -0.004(2)
C5 0.041(3) 0.036(3) 0.040(3) -0.005(2) 0.010(3) -0.002(2)
C8 0.050(3) 0.035(3) 0.031(3) 0.001(2) 0.005(2) 0.006(2)
C9 0.056(4) 0.054(4) 0.051(4) 0.007(3) 0.002(3) -0.003(3)
C10 0.050(4) 0.070(4) 0.068(4) -0.004(4) -0.003(3) 0.010(3)
C11 0.091(6) 0.060(4) 0.052(4) -0.003(3) -0.009(4) 0.027(4)
C12 0.087(5) 0.049(4) 0.052(4) 0.012(3) 0.012(4) 0.007(4)
C13 0.064(4) 0.040(3) 0.045(3) 0.011(2) 0.013(3) 0.004(3)
C15 0.051(4) 0.042(3) 0.038(3) 0.001(2) 0.011(3) -0.006(3)
C16 0.050(3) 0.048(3) 0.036(3) -0.011(2) 0.010(3) 0.001(3)
C17 0.036(3) 0.035(3) 0.041(3) -0.004(2) 0.007(2) 0.000(2)
C18 0.033(3) 0.031(3) 0.047(3) 0.007(2) 0.003(2) -0.002(2)
C19 0.031(3) 0.036(3) 0.041(3) 0.000(2) 0.001(2) -0.001(2)
C20 0.049(4) 0.041(3) 0.043(3) 0.002(3) 0.005(3) 0.002(3)
C21 0.065(4) 0.038(3) 0.052(4) 0.011(3) 0.004(3) -0.003(3)
C22 0.065(4) 0.022(3) 0.070(5) 0.011(2) 0.005(4) -0.001(2)
C23 0.046(4) 0.031(3) 0.049(3) -0.001(2) 0.004(3) -0.002(2)
C24 0.056(4) 0.028(3) 0.069(4) -0.003(3) 0.008(3) 0.004(3)
C25 0.051(4) 0.042(3) 0.051(4) -0.013(3) 0.009(3) 0.005(3)

loop_
_atom_type_symbol
_atom_type_description
_atom_type_scat_dispersion_real
_atom_type_scat_dispersion_imag
_atom_type_scat_source
C C 0.0033 0.0016 'International Tables Vol C Tables 4.2.6.8 and 6.1.1.4'
H H 0.0000 0.0000 'International Tables Vol C Tables 4.2.6.8 and 6.1.1.4'
N N 0.0061 0.0033 'International Tables Vol C Tables 4.2.6.8 and 6.1.1.4'
O O 0.0106 0.0060 'International Tables Vol C Tables 4.2.6.8 and 6.1.1.4'
S S 0.1246 0.1234 'International Tables Vol C Tables 4.2.6.8 and 6.1.1.4'
Pt Pt -1.7033 8.3905 'International Tables Vol C Tables 4.2.6.8 and 6.1.1.4'

loop_
_geom_angle_atom_site_label_1
_geom_angle_atom_site_label_2
_geom_angle_atom_site_label_3
_geom_angle
_geom_angle_site_symmetry_1
_geom_angle_site_symmetry_3
_geom_angle_publ_flag
N1 Pt1 N4 93.62(17) . . ?
N1 Pt1 N5 175.14(15) . . ?
N4 Pt1 N5 81.56(17) . . ?
N1 Pt1 S1 85.83(13) . . ?
N4 Pt1 S1 179.42(11) . . ?
N5 Pt1 S1 98.98(12) . . ?
C1 S1 Pt1 94.51(18) . . ?
C14 N4 C18 120.3(4) . . ?
C14 N4 Pt1 126.0(3) . . ?
C18 N4 Pt1 113.6(3) . . ?
C2 N1 N2 113.3(4) . . ?
C2 N1 Pt1 126.2(3) . . ?
N2 N1 Pt1 120.4(3) . . ?
C1 N2 N1 113.5(4) . . ?
C1 N3 C6 122.6(4) . . ?
C1 N3 H3 118.7 . . ?
C6 N3 H3 118.7 . . ?
C20 N5 C19 118.3(5) . . ?
C20 N5 Pt1 129.3(4) . . ?
C19 N5 Pt1 112.3(3) . . ?
N4 C14 C4 121.1(5) . . ?
N4 C14 C15 116.4(4) . . ?
C4 C14 C15 122.5(4) . . ?
C14 C4 C2 129.2(4) . . ?
C14 C4 C5 115.2(4) . . ?
C2 C4 C5 115.6(4) . . ?
N1 C2 C4 123.7(5) . . ?
N1 C2 C3 116.8(4) . . ?
C4 C2 C3 119.4(5) . . ?
N2 C1 N3 117.6(5) . . ?
N2 C1 S1 125.7(4) . . ?
N3 C1 S1 116.7(4) . . ?
N3 C6 C7 110.1(4) . . ?
N3 C6 H6A 109.6 . . ?
C7 C6 H6A 109.6 . . ?
N3 C6 H6B 109.6 . . ?
C7 C6 H6B 109.6 . . ?
H6A C6 H6B 108.1 . . ?
C6 C7 H7A 109.5 . . ?
C6 C7 H7B 109.5 . . ?
H7A C7 H7B 109.5 . . ?
C6 C7 H7C 109.5 . . ?
H7A C7 H7C 109.5 . . ?
H7B C7 H7C 109.5 . . ?
C2 C3 H3A 109.5 . . ?
C2 C3 H3B 109.5 . . ?
H3A C3 H3B 109.5 . . ?
C2 C3 H3C 109.5 . . ?
H3A C3 H3C 109.5 . . ?
H3B C3 H3C 109.5 . . ?
O1 C5 C8 119.1(4) . . ?
O1 C5 C4 120.7(5) . . ?
C8 C5 C4 119.9(4) . . ?
C9 C8 C13 118.4(5) . . ?
C9 C8 C5 122.1(4) . . ?
C13 C8 C5 119.4(5) . . ?
C10 C9 C8 120.6(5) . . ?
C10 C9 H9 119.7 . . ?
C8 C9 H9 119.7 . . ?
C9 C10 C11 119.6(6) . . ?
C9 C10 H10 120.2 . . ?
C11 C10 H10 120.2 . . ?
C10 C11 C12 120.5(6) . . ?
C10 C11 H11 119.7 . . ?
C12 C11 H11 119.7 . . ?
C13 C12 C11 119.6(6) . . ?
C13 C12 H12 120.2 . . ?
C11 C12 H12 120.2 . . ?
C12 C13 C8 121.2(6) . . ?
C12 C13 H13 119.4 . . ?
C8 C13 H13 119.4 . . ?
C16 C15 C14 123.2(5) . . ?
C16 C15 H15 118.4 . . ?
C14 C15 H15 118.4 . . ?
C15 C16 C17 120.4(5) . . ?
C15 C16 H16 119.8 . . ?
C17 C16 H16 119.8 . . ?
C18 C17 C25 118.7(5) . . ?
C18 C17 C16 115.2(4) . . ?
C25 C17 C16 126.1(5) . . ?
N4 C18 C17 124.3(4) . . ?
N4 C18 C19 116.1(5) . . ?
C17 C18 C19 119.5(5) . . ?
C23 C19 N5 122.4(5) . . ?
C23 C19 C18 121.2(5) . . ?
N5 C19 C18 116.4(5) . . ?
N5 C20 C21 122.3(6) . . ?
N5 C20 H20 118.8 . . ?
C21 C20 H20 118.8 . . ?
C22 C21 C20 121.3(6) . . ?
C22 C21 H21 119.4 . . ?
C20 C21 H21 119.4 . . ?
C21 C22 C23 117.8(5) . . ?
C21 C22 H22 121.1 . . ?
C23 C22 H22 121.1 . . ?
C19 C23 C24 118.8(5) . . ?
C19 C23 C22 117.8(5) . . ?
C24 C23 C22 123.5(5) . . ?
C25 C24 C23 119.6(5) . . ?
C25 C24 H24 120.2 . . ?
C23 C24 H24 120.2 . . ?
C24 C25 C17 122.2(5) . . ?
C24 C25 H25 118.9 . . ?
C17 C25 H25 118.9 . . ?

loop_
_geom_bond_atom_site_label_1
_geom_bond_atom_site_label_2
_geom_bond_distance
_geom_bond_site_symmetry_2
_geom_bond_publ_flag
Pt1 N1 1.954(4) . ?
Pt1 N4 1.997(4) . ?
Pt1 N5 2.027(5) . ?
Pt1 S1 2.2593(14) . ?
S1 C1 1.752(5) . ?
O1 C5 1.219(5) . ?
N4 C14 1.372(6) . ?
N4 C18 1.382(6) . ?
N1 C2 1.333(7) . ?
N1 N2 1.420(6) . ?
N2 C1 1.286(6) . ?
N3 C1 1.377(7) . ?
N3 C6 1.442(6) . ?
N3 H3 0.8600 . ?
N5 C20 1.327(7) . ?
N5 C19 1.388(7) . ?
C14 C4 1.404(6) . ?
C14 C15 1.423(7) . ?
C4 C2 1.418(7) . ?
C4 C5 1.498(7) . ?
C2 C3 1.509(7) . ?
C6 C7 1.515(7) . ?
C6 H6A 0.9700 . ?
C6 H6B 0.9700 . ?
C7 H7A 0.9600 . ?
C7 H7B 0.9600 . ?
C7 H7C 0.9600 . ?
C3 H3A 0.9600 . ?
C3 H3B 0.9600 . ?
C3 H3C 0.9600 . ?
C5 C8 1.496(7) . ?
C8 C9 1.386(7) . ?
C8 C13 1.392(6) . ?
C9 C10 1.370(8) . ?
C9 H9 0.9300 . ?
C10 C11 1.374(9) . ?
C10 H10 0.9300 . ?
C11 C12 1.381(8) . ?
C11 H11 0.9300 . ?
C12 C13 1.350(8) . ?
C12 H12 0.9300 . ?
C13 H13 0.9300 . ?
C15 C16 1.354(6) . ?
C15 H15 0.9300 . ?
C16 C17 1.427(7) . ?
C16 H16 0.9300 . ?
C17 C18 1.384(7) . ?
C17 C25 1.414(7) . ?
C18 C19 1.403(7) . ?
C19 C23 1.387(7) . ?
C20 C21 1.379(7) . ?
C20 H20 0.9300 . ?
C21 C22 1.374(8) . ?
C21 H21 0.9300 . ?
C22 C23 1.436(7) . ?
C22 H22 0.9300 . ?
C23 C24 1.419(8) . ?
C24 C25 1.348(7) . ?
C24 H24 0.9300 . ?
C25 H25 0.9300 . ?

loop_
_geom_torsion_atom_site_label_1
_geom_torsion_atom_site_label_2
_geom_torsion_atom_site_label_3
_geom_torsion_atom_site_label_4
_geom_torsion
_geom_torsion_site_symmetry_1
_geom_torsion_site_symmetry_2
_geom_torsion_site_symmetry_3
_geom_torsion_site_symmetry_4
_geom_torsion_publ_flag
C2 N1 N2 C1 -179.4(4) . . . . ?
Pt1 N1 N2 C1 0.7(6) . . . . ?
C18 N4 C14 C4 -179.6(5) . . . . ?
Pt1 N4 C14 C4 -1.3(7) . . . . ?
C18 N4 C14 C15 -1.5(7) . . . . ?
Pt1 N4 C14 C15 176.7(4) . . . . ?
N4 C14 C4 C2 4.3(9) . . . . ?
C15 C14 C4 C2 -173.7(5) . . . . ?
N4 C14 C4 C5 -176.5(4) . . . . ?
C15 C14 C4 C5 5.6(8) . . . . ?
N2 N1 C2 C4 -177.5(5) . . . . ?
Pt1 N1 C2 C4 2.3(8) . . . . ?
N2 N1 C2 C3 -1.1(7) . . . . ?
Pt1 N1 C2 C3 178.7(4) . . . . ?
C14 C4 C2 N1 -4.8(9) . . . . ?
C5 C4 C2 N1 175.9(5) . . . . ?
C14 C4 C2 C3 178.8(5) . . . . ?
C5 C4 C2 C3 -0.5(7) . . . . ?
N1 N2 C1 N3 -179.9(4) . . . . ?
N1 N2 C1 S1 -0.8(7) . . . . ?
C6 N3 C1 N2 3.0(8) . . . . ?
C6 N3 C1 S1 -176.2(4) . . . . ?
Pt1 S1 C1 N2 0.5(5) . . . . ?
Pt1 S1 C1 N3 179.6(4) . . . . ?
C1 N3 C6 C7 176.0(5) . . . . ?
C14 C4 C5 O1 67.0(7) . . . . ?
C2 C4 C5 O1 -113.6(6) . . . . ?
C14 C4 C5 C8 -107.1(5) . . . . ?
C2 C4 C5 C8 72.3(6) . . . . ?
O1 C5 C8 C9 -156.2(5) . . . . ?
C4 C5 C8 C9 18.0(7) . . . . ?
O1 C5 C8 C13 21.4(7) . . . . ?
C4 C5 C8 C13 -164.4(5) . . . . ?
C13 C8 C9 C10 -2.0(8) . . . . ?
C5 C8 C9 C10 175.6(5) . . . . ?
C8 C9 C10 C11 0.3(9) . . . . ?
C9 C10 C11 C12 1.2(10) . . . . ?
C10 C11 C12 C13 -0.9(10) . . . . ?
C11 C12 C13 C8 -0.8(9) . . . . ?
C9 C8 C13 C12 2.3(8) . . . . ?
C5 C8 C13 C12 -175.4(5) . . . . ?
N4 C14 C15 C16 0.7(8) . . . . ?
C4 C14 C15 C16 178.7(5) . . . . ?
C14 C15 C16 C17 1.7(9) . . . . ?
C15 C16 C17 C18 -3.0(8) . . . . ?
C15 C16 C17 C25 178.2(5) . . . . ?
C14 N4 C18 C17 0.1(8) . . . . ?
Pt1 N4 C18 C17 -178.4(4) . . . . ?
C14 N4 C18 C19 -179.8(5) . . . . ?
Pt1 N4 C18 C19 1.7(6) . . . . ?
C25 C17 C18 N4 -178.9(5) . . . . ?
C16 C17 C18 N4 2.2(8) . . . . ?
C25 C17 C18 C19 1.0(8) . . . . ?
C16 C17 C18 C19 -177.9(5) . . . . ?
C20 N5 C19 C23 -1.8(7) . . . . ?
Pt1 N5 C19 C23 -180.0(4) . . . . ?
C20 N5 C19 C18 178.0(5) . . . . ?
Pt1 N5 C19 C18 -0.2(6) . . . . ?
N4 C18 C19 C23 178.8(5) . . . . ?
C17 C18 C19 C23 -1.1(8) . . . . ?
N4 C18 C19 N5 -1.0(7) . . . . ?
C17 C18 C19 N5 179.1(5) . . . . ?
C19 N5 C20 C21 1.3(8) . . . . ?
Pt1 N5 C20 C21 179.2(4) . . . . ?
N5 C20 C21 C22 -0.6(9) . . . . ?
C20 C21 C22 C23 0.2(8) . . . . ?
N5 C19 C23 C24 179.6(5) . . . . ?
C18 C19 C23 C24 -0.1(8) . . . . ?
N5 C19 C23 C22 1.4(8) . . . . ?
C18 C19 C23 C22 -178.4(5) . . . . ?
C21 C22 C23 C19 -0.6(7) . . . . ?
C21 C22 C23 C24 -178.7(6) . . . . ?
C19 C23 C24 C25 1.6(9) . . . . ?
C22 C23 C24 C25 179.7(5) . . . . ?
C23 C24 C25 C17 -1.8(9) . . . . ?
C18 C17 C25 C24 0.5(8) . . . . ?
C16 C17 C25 C24 179.3(5) . . . . ?
